data_4061925
loop_
_publ_author_name
'Weng, Zhiqiang'
'Leong, Weng Kee '
'Vittal, Jagadese J.'
'Goh, Lai Yoong'

_publ_section_title
;
Phosphinidene- and Phosphido-bridged Complexes
from a Arylthioxophosphane
Cyclopentadienylchromium Complex
;
_journal_name_full Organometallics
_journal_year 2003
_chemical_formula_sum 'C28.75 H29 Cr4 O P S3'
_chemical_formula_weight 725.67
_space_group_IT_number 15
_symmetry_cell_setting monoclinic
_symmetry_space_group_name_Hall '-C 2yc'
_symmetry_space_group_name_H-M 'C 1 2/c 1'
_cell_angle_alpha 90.00
_cell_angle_beta 110.106(3)
_cell_angle_gamma 90.00
_cell_formula_units_Z 8
_cell_length_a 43.214(6)
_cell_length_b 9.7364(13)
_cell_length_c 14.971(2)
_cell_measurement_temperature 223(2)
_cell_volume 5915.3(14)
_diffrn_ambient_temperature 223(2)
_exptl_crystal_density_diffrn 1.630
_cod_original_sg_symbol_H-M 'C 2/c'
_cod_database_code 4061925

loop_
_symmetry_equiv_pos_as_xyz
'x, y, z'
'-x, y, -z+1/2'
'x+1/2, y+1/2, z'
'-x+1/2, y+1/2, -z+1/2'
'-x, -y, -z'
'x, -y, z-1/2'
'-x+1/2, -y+1/2, -z'
'x+1/2, -y+1/2, z-1/2'

loop_
_atom_site_label
_atom_site_type_symbol
_atom_site_fract_x
_atom_site_fract_y
_atom_site_fract_z
_atom_site_U_iso_or_equiv
_atom_site_adp_type
_atom_site_occupancy
_atom_site_symmetry_multiplicity
_atom_site_calc_flag
_atom_site_refinement_flags
_atom_site_disorder_assembly
_atom_site_disorder_group
Cr1 Cr 0.19572(3) 0.17732(11) 0.71294(7) 0.0365(3) Uani 1 1 d . . .
Cr2 Cr 0.15358(2) 0.00495(10) 0.57054(6) 0.0316(3) Uani 1 1 d . . .
Cr3 Cr 0.17314(4) 0.26667(12) 0.51906(8) 0.0555(4) Uani 1 1 d . . .
Cr4 Cr 0.12937(3) 0.25946(14) 0.62429(8) 0.0609(4) Uani 1 1 d . . .
S1 S 0.17574(6) 0.38155(19) 0.65132(14) 0.0665(7) Uani 1 1 d . A .
S2 S 0.20391(4) 0.08472(17) 0.58534(11) 0.0387(4) Uani 1 1 d . A .
S3 S 0.14973(4) 0.06944(19) 0.71018(11) 0.0420(4) Uani 1 1 d . A .
P1 P 0.12311(6) 0.1727(2) 0.48111(13) 0.0537(6) Uani 1 1 d . A .
C1 C 0.2372(2) 0.2910(11) 0.8172(6) 0.074(3) Uani 1 1 d . . .
H1 H 0.2425 0.3820 0.8072 0.089 Uiso 1 1 calc R . .
C2 C 0.2160(2) 0.2499(8) 0.8640(5) 0.0525(19) Uani 1 1 d . . .
H2 H 0.2039 0.3079 0.8901 0.063 Uiso 1 1 calc R . .
C3 C 0.21599(18) 0.1081(8) 0.8651(4) 0.0456(17) Uani 1 1 d . . .
H3 H 0.2040 0.0543 0.8941 0.055 Uiso 1 1 calc R . .
C4 C 0.23564(19) 0.0561(9) 0.8184(5) 0.054(2) Uani 1 1 d . . .
H4 H 0.2392 -0.0372 0.8089 0.065 Uiso 1 1 calc R . .
C5 C 0.2496(2) 0.1704(14) 0.7870(6) 0.081(3) Uani 1 1 d . . .
H5 H 0.2642 0.1671 0.7528 0.097 Uiso 1 1 calc R . .
C6 C 0.14536(18) -0.1516(7) 0.4563(4) 0.0416(16) Uani 1 1 d . . .
H6 H 0.1459 -0.1298 0.3957 0.050 Uiso 1 1 calc R . .
C7 C 0.17229(18) -0.1943(6) 0.5352(5) 0.0399(15) Uani 1 1 d . . .
H7 H 0.1940 -0.2066 0.5366 0.048 Uiso 1 1 calc R . .
C8 C 0.1610(2) -0.2154(7) 0.6114(5) 0.0475(18) Uani 1 1 d . . .
H8 H 0.1739 -0.2436 0.6730 0.057 Uiso 1 1 calc R . .
C9 C 0.1272(2) -0.1875(7) 0.5800(5) 0.0490(18) Uani 1 1 d . . .
H9 H 0.1134 -0.1944 0.6165 0.059 Uiso 1 1 calc R . .
C10 C 0.11765(18) -0.1474(7) 0.4843(5) 0.0458(17) Uani 1 1 d . . .
H10 H 0.0963 -0.1220 0.4456 0.055 Uiso 1 1 calc R . .
C11 C 0.1684(3) 0.2999(14) 0.3688(10) 0.065(2) Uiso 0.45 1 d PG A -1
H11 H 0.1530 0.2482 0.3208 0.079 Uiso 0.45 1 calc PR A -1
C12 C 0.2023(3) 0.2687(13) 0.4130(12) 0.065(2) Uiso 0.45 1 d PG A -1
H12 H 0.2134 0.1927 0.3994 0.079 Uiso 0.45 1 calc PR A -1
C13 C 0.2167(3) 0.3726(15) 0.4813(10) 0.065(2) Uiso 0.45 1 d PG A -1
H13 H 0.2389 0.3773 0.5209 0.079 Uiso 0.45 1 calc PR A -1
C14 C 0.1916(4) 0.4679(12) 0.4793(10) 0.065(2) Uiso 0.45 1 d PG A -1
H14 H 0.1943 0.5469 0.5174 0.079 Uiso 0.45 1 calc PR A -1
C15 C 0.1617(3) 0.4230(14) 0.4098(11) 0.065(2) Uiso 0.45 1 d PG A -1
H15 H 0.1412 0.4670 0.3937 0.079 Uiso 0.45 1 calc PR A -1
C11' C 0.1744(3) 0.2628(10) 0.3714(9) 0.0636(18) Uiso 0.55 1 d PG A -2
H11' H 0.1699 0.1838 0.3330 0.076 Uiso 0.55 1 calc PR A -2
C12' C 0.1509(2) 0.3622(12) 0.3760(9) 0.0636(18) Uiso 0.55 1 d PG A -2
H12' H 0.1282 0.3606 0.3411 0.076 Uiso 0.55 1 calc PR A -2
C13' C 0.1678(3) 0.4646(10) 0.4424(9) 0.0636(18) Uiso 0.55 1 d PG A -2
H13' H 0.1582 0.5426 0.4593 0.076 Uiso 0.55 1 calc PR A -2
C14' C 0.2017(3) 0.4285(11) 0.4789(8) 0.0636(18) Uiso 0.55 1 d PG A -2
H14' H 0.2185 0.4784 0.5242 0.076 Uiso 0.55 1 calc PR A -2
C15' C 0.2058(2) 0.3038(12) 0.4350(10) 0.0636(18) Uiso 0.55 1 d PG A -2
H15' H 0.2257 0.2566 0.4461 0.076 Uiso 0.55 1 calc PR A -2
C16 C 0.0787(4) 0.3241(16) 0.5699(12) 0.0588(17) Uiso 0.55 1 d P A 56
H16A H 0.0633 0.2895 0.5135 0.071 Uiso 0.55 1 calc PR A 56
C17 C 0.0988(4) 0.4498(16) 0.5805(12) 0.0588(17) Uiso 0.55 1 d P A 56
H17A H 0.0988 0.5098 0.5313 0.071 Uiso 0.55 1 calc PR A 56
C18 C 0.1176(4) 0.4632(16) 0.6752(11) 0.0588(17) Uiso 0.55 1 d P A 56
H18A H 0.1330 0.5327 0.7030 0.071 Uiso 0.55 1 calc PR A 56
C19 C 0.1090(5) 0.3520(18) 0.7222(13) 0.0588(17) Uiso 0.55 1 d P A 56
H19A H 0.1172 0.3363 0.7882 0.071 Uiso 0.55 1 calc PR A 56
C20 C 0.0867(4) 0.2700(16) 0.6560(11) 0.0588(17) Uiso 0.55 1 d P A 56
H20A H 0.0783 0.1869 0.6701 0.071 Uiso 0.55 1 calc PR A 56
C16' C 0.0914(4) 0.2358(13) 0.7124(9) 0.060(2) Uiso 0.45 1 d PG A -4
H16B H 0.0919 0.1659 0.7562 0.072 Uiso 0.45 1 calc PR A -4
C17' C 0.0724(3) 0.2351(12) 0.6139(9) 0.060(2) Uiso 0.45 1 d PG A -4
H17B H 0.0581 0.1645 0.5810 0.072 Uiso 0.45 1 calc PR A -4
C18' C 0.0786(4) 0.3596(13) 0.5737(8) 0.060(2) Uiso 0.45 1 d PG A -4
H18B H 0.0693 0.3859 0.5096 0.072 Uiso 0.45 1 calc PR A -4
C19' C 0.1015(4) 0.4372(12) 0.6474(11) 0.060(2) Uiso 0.45 1 d PG A -4
H19B H 0.1100 0.5241 0.6407 0.072 Uiso 0.45 1 calc PR A -4
C20' C 0.1094(4) 0.3608(16) 0.7331(9) 0.060(2) Uiso 0.45 1 d PG A -4
H20B H 0.1239 0.3881 0.7930 0.072 Uiso 0.45 1 calc PR A -4
C1A C 0.0947(2) 0.1953(10) 0.3619(5) 0.036(3) Uiso 0.50 1 d PG A -5
C2A C 0.0884(2) 0.0882(8) 0.2967(6) 0.039(4) Uiso 0.50 1 d PG A -5
H2A H 0.0997 0.0045 0.3139 0.047 Uiso 0.50 1 calc PR A -5
C3A C 0.0654(3) 0.1049(9) 0.2059(6) 0.047(14) Uiso 0.50 1 d PG A -5
H3A H 0.0612 0.0325 0.1618 0.056 Uiso 0.50 1 calc PR A -5
C4A C 0.0487(2) 0.2288(10) 0.1804(5) 0.047(3) Uiso 0.50 1 d PGD A -5
C5A C 0.0550(2) 0.3359(8) 0.2456(7) 0.070(5) Uiso 0.50 1 d PG A -5
H5A H 0.0437 0.4196 0.2283 0.084 Uiso 0.50 1 calc PR A -5
C6A C 0.0780(3) 0.3191(8) 0.3363(6) 0.066(5) Uiso 0.50 1 d PG A -5
H6A H 0.0822 0.3916 0.3804 0.080 Uiso 0.50 1 calc PR A -5
O1 O 0.0271(3) 0.2343(11) 0.0881(8) 0.063(3) Uiso 0.50 1 d PD A -5
C7A C 0.0114(5) 0.3628(18) 0.0613(14) 0.075(5) Uiso 0.50 1 d PD A -5
H7AA H -0.0039 0.3577 -0.0036 0.112 Uiso 0.50 1 calc PR A -5
H7AB H 0.0278 0.4329 0.0658 0.112 Uiso 0.50 1 calc PR A -5
H7AC H -0.0006 0.3860 0.1035 0.112 Uiso 0.50 1 calc PR A -5
C1B C 0.08450(19) 0.1398(10) 0.3733(5) 0.036(3) Uiso 0.50 1 d PG A -6
C2B C 0.09152(19) 0.1262(12) 0.2898(7) 0.041(4) Uiso 0.50 1 d PG A -6
H2B H 0.1134 0.1336 0.2912 0.049 Uiso 0.50 1 calc PR A -6
C3B C 0.0662(3) 0.1016(13) 0.2042(6) 0.07(2) Uiso 0.50 1 d PG A -6
H3B H 0.0710 0.0924 0.1477 0.090 Uiso 0.50 1 calc PR A -6
C4B C 0.0339(2) 0.0906(12) 0.2021(5) 0.052(4) Uiso 0.50 1 d PGD A -6
C5B C 0.02688(17) 0.1042(11) 0.2856(7) 0.055(4) Uiso 0.50 1 d PG A -6
H5B H 0.0050 0.0967 0.2841 0.066 Uiso 0.50 1 calc PR A -6
C6B C 0.0522(2) 0.1288(11) 0.3712(5) 0.056(4) Uiso 0.50 1 d PG A -6
H6B H 0.0474 0.1380 0.4276 0.067 Uiso 0.50 1 calc PR A -6
O2 O 0.0108(3) 0.0615(13) 0.1152(9) 0.073(3) Uiso 0.50 1 d PD A -6
C7B C -0.0221(5) 0.048(3) 0.109(2) 0.113(8) Uiso 0.50 1 d PD A -6
H7BA H -0.0355 0.0239 0.0443 0.169 Uiso 0.50 1 calc PR A -6
H7BB H -0.0298 0.1345 0.1260 0.169 Uiso 0.50 1 calc PR A -6
H7BC H -0.0239 -0.0233 0.1520 0.169 Uiso 0.50 1 calc PR A -6
C1S C -0.0074(6) 0.629(3) 0.208(2) 0.100(5) Uiso 0.25 1 d PGD B -7
C2S C 0.0133(7) 0.530(3) 0.1911(19) 0.100(5) Uiso 0.25 1 d PGD B -7
H2SA H 0.0070 0.4848 0.1322 0.120 Uiso 0.25 1 calc PR B -7
C3S C 0.0432(7) 0.499(3) 0.261(2) 0.100(5) Uiso 0.25 1 d PG B -7
H3SA H 0.0572 0.4329 0.2497 0.120 Uiso 0.25 1 calc PR B -7
C4S C 0.0525(6) 0.567(3) 0.348(2) 0.100(5) Uiso 0.25 1 d PG B -7
H4SA H 0.0728 0.5459 0.3957 0.120 Uiso 0.25 1 calc PR B -7
C5S C 0.0319(8) 0.665(3) 0.365(2) 0.100(5) Uiso 0.25 1 d PG B -7
H5SA H 0.0382 0.7106 0.4243 0.120 Uiso 0.25 1 calc PR B -7
C6S C 0.0020(7) 0.696(3) 0.295(2) 0.100(5) Uiso 0.25 1 d PGD B -7
H6SA H -0.0120 0.7624 0.3068 0.120 Uiso 0.25 1 calc PR B -7
C7S C -0.0414(7) 0.655(4) 0.133(3) 0.100(5) Uiso 0.25 1 d PD B -7
H7SA H -0.0434 0.6044 0.0753 0.150 Uiso 0.25 1 calc PR B -7
H7SB H -0.0439 0.7528 0.1182 0.150 Uiso 0.25 1 calc PR B -7
H7SC H -0.0585 0.6259 0.1568 0.150 Uiso 0.25 1 calc PR B -7

loop_
_atom_site_aniso_label
_atom_site_aniso_U_11
_atom_site_aniso_U_22
_atom_site_aniso_U_33
_atom_site_aniso_U_23
_atom_site_aniso_U_13
_atom_site_aniso_U_12
Cr1 0.0457(7) 0.0389(6) 0.0196(5) 0.0003(4) 0.0046(5) 0.0013(4)
Cr2 0.0392(6) 0.0342(5) 0.0192(5) -0.0004(4) 0.0073(4) 0.0036(4)
Cr3 0.0944(10) 0.0355(6) 0.0236(6) 0.0076(4) 0.0037(6) -0.0031(6)
Cr4 0.0660(9) 0.0649(8) 0.0325(7) -0.0182(6) -0.0079(6) 0.0324(7)
S1 0.1041(18) 0.0368(10) 0.0351(10) -0.0047(8) -0.0063(11) 0.0111(10)
S2 0.0490(10) 0.0437(9) 0.0243(8) 0.0021(6) 0.0138(7) -0.0046(7)
S3 0.0427(10) 0.0584(11) 0.0244(8) -0.0074(7) 0.0109(7) 0.0019(8)
P1 0.0679(13) 0.0489(11) 0.0253(9) -0.0073(8) -0.0081(9) 0.0220(9)
C1 0.082(7) 0.082(6) 0.038(4) 0.008(4) -0.005(5) -0.048(5)
C2 0.069(5) 0.053(4) 0.024(3) -0.008(3) 0.002(3) 0.005(4)
C3 0.050(4) 0.060(4) 0.019(3) 0.004(3) 0.002(3) 0.001(3)
C4 0.053(5) 0.075(5) 0.028(4) 0.006(3) 0.005(3) 0.024(4)
C5 0.040(5) 0.172(12) 0.025(4) -0.006(5) 0.004(3) -0.014(6)
C6 0.059(4) 0.039(4) 0.025(3) -0.006(3) 0.012(3) -0.004(3)
C7 0.057(4) 0.030(3) 0.034(3) -0.002(3) 0.017(3) 0.003(3)
C8 0.071(5) 0.037(4) 0.035(4) 0.002(3) 0.018(4) 0.001(3)
C9 0.063(5) 0.044(4) 0.048(4) -0.003(3) 0.028(4) -0.005(3)
C10 0.043(4) 0.041(4) 0.046(4) -0.003(3) 0.005(3) -0.004(3)

loop_
_geom_bond_atom_site_label_1
_geom_bond_atom_site_label_2
_geom_bond_distance
_geom_bond_site_symmetry_2
_geom_bond_publ_flag
Cr1 C5 2.209(8) . ?
Cr1 C1 2.226(8) . ?
Cr1 C4 2.234(7) . ?
Cr1 S3 2.236(2) . ?
Cr1 S1 2.237(2) . ?
Cr1 C2 2.241(7) . ?
Cr1 C3 2.245(6) . ?
Cr1 S2 2.2477(19) . ?
Cr1 Cr4 2.8295(17) . ?
Cr1 Cr2 2.8299(14) . ?
Cr1 Cr3 2.8612(15) . ?
Cr2 C10 2.214(7) . ?
Cr2 C9 2.223(7) . ?
Cr2 C8 2.224(7) . ?
Cr2 C6 2.226(6) . ?
Cr2 P1 2.232(2) . ?
Cr2 C7 2.234(6) . ?
Cr2 S3 2.2431(18) . ?
Cr2 S2 2.248(2) . ?
Cr2 Cr3 2.8722(16) . ?
Cr2 Cr4 2.9087(15) . ?
Cr3 C15 2.164(16) . ?
Cr3 C14' 2.208(12) . ?
Cr3 C11 2.211(17) . ?
Cr3 C13' 2.214(12) . ?
Cr3 C15' 2.218(13) . ?
Cr3 C12' 2.228(12) . ?
Cr3 C11' 2.230(13) . ?
Cr3 S2 2.233(2) . ?
Cr3 P1 2.234(3) . ?
Cr3 S1 2.243(2) . ?
Cr3 C14 2.271(15) . ?
Cr3 C12 2.344(16) . ?
Cr4 C20 2.060(16) . ?
Cr4 C19 2.15(2) . ?
Cr4 C16 2.153(18) . ?
Cr4 C19' 2.203(16) . ?
Cr4 P1 2.232(2) . ?
Cr4 C17 2.239(15) . ?
Cr4 S1 2.244(3) . ?
Cr4 C18 2.246(16) . ?
Cr4 S3 2.252(2) . ?
Cr4 C18' 2.278(16) . ?
Cr4 C20' 2.312(19) . ?
Cr4 C17' 2.426(14) . ?
P1 C1A 1.799(7) . ?
P1 C1B 1.908(7) . ?
C1 C2 1.391(12) . ?
C1 C5 1.427(15) . ?
C2 C3 1.380(11) . ?
C3 C4 1.370(10) . ?
C4 C5 1.421(14) . ?
C6 C10 1.398(10) . ?
C6 C7 1.406(9) . ?
C7 C8 1.403(10) . ?
C8 C9 1.396(11) . ?
C9 C10 1.404(10) . ?
C11 C12 1.4200 . ?
C11 C15 1.4200 . ?
C12 C13 1.4200 . ?
C13 C14 1.4200 . ?
C14 C15 1.4200 . ?
C11' C12' 1.4200 . ?
C11' C15' 1.4200 . ?
C12' C13' 1.4200 . ?
C13' C14' 1.4200 . ?
C14' C15' 1.4200 . ?
C16 C20 1.32(2) . ?
C16 C17 1.48(2) . ?
C17 C18 1.38(2) . ?
C18 C19 1.41(2) . ?
C19 C20 1.38(2) . ?
C16' C17' 1.4200 . ?
C16' C20' 1.4200 . ?
C17' C18' 1.4200 . ?
C18' C19' 1.4200 . ?
C19' C20' 1.4200 . ?
C1A C2A 1.3900 . ?
C1A C6A 1.3900 . ?
C2A C3A 1.3900 . ?
C3A C4A 1.3900 . ?
C4A O1 1.376(12) . ?
C4A C5A 1.3900 . ?
C5A C6A 1.3900 . ?
O1 C7A 1.415(18) . ?
C1B C2B 1.3900 . ?
C1B C6B 1.3900 . ?
C2B C3B 1.3900 . ?
C3B C4B 1.3900 . ?
C4B O2 1.370(12) . ?
C4B C5B 1.3900 . ?
C5B C6B 1.3900 . ?
O2 C7B 1.40(2) . ?
C1S C2S 1.3900 . ?
C1S C6S 1.3900 . ?
C1S C7S 1.540(2) . ?
C2S C3S 1.3900 . ?
C3S C4S 1.3900 . ?
C4S C5S 1.3900 . ?
C5S C6S 1.3900 . ?
